data_7013084
loop_
_publ_author_name
'Brym, Markus'
'Jones, Cameron'
'Waugh, Mark'

_publ_section_title
;
 The reactivity of an iridaphosphirene complex,
 [Ir{?C(But)P(Cy)}(CO)(PPh3)2], Cy = cyclohexyl, toward electrophiles
;
_journal_issue 14
_journal_name_full 'Dalton Transactions'
_journal_page_first 2889
_journal_paper_doi 10.1039/b304076n
_journal_year 2003
_chemical_formula_sum 'C49 H53 I Ir O P3'
_chemical_formula_weight 1069.92
_chemical_name_systematic
;
?
;
_space_group_IT_number 19
_symmetry_cell_setting orthorhombic
_symmetry_space_group_name_Hall 'P 2ac 2ab'
_symmetry_space_group_name_H-M 'P 21 21 21'
_atom_sites_solution_hydrogens geom
_atom_sites_solution_primary direct
_atom_sites_solution_secondary difmap
_audit_creation_method SHELXL-97
_cell_angle_alpha 90.00
_cell_angle_beta 90.00
_cell_angle_gamma 90.00
_cell_formula_units_Z 4
_cell_length_a 14.369(3)
_cell_length_b 15.828(3)
_cell_length_c 19.492(4)
_cell_measurement_temperature 150(2)
_cell_volume 4433.1(15)
_computing_structure_refinement 'SHELXL-97 (Sheldrick, 1997)'
_computing_structure_solution 'SHELXS-97 (Sheldrick, 1990)'
_diffrn_ambient_temperature 150(2)
_diffrn_measured_fraction_theta_full 0.991
_diffrn_measured_fraction_theta_max 0.991
_diffrn_measurement_device_type 'Nonius Kappa CCD'
_diffrn_radiation_monochromator graphite
_diffrn_radiation_source 'fine-focus sealed tube'
_diffrn_radiation_type MoK\a
_diffrn_radiation_wavelength 0.71073
_diffrn_reflns_av_R_equivalents 0.0621
_diffrn_reflns_av_sigmaI/netI 0.0440
_diffrn_reflns_limit_h_max 18
_diffrn_reflns_limit_h_min -18
_diffrn_reflns_limit_k_max 20
_diffrn_reflns_limit_k_min -18
_diffrn_reflns_limit_l_max 25
_diffrn_reflns_limit_l_min -25
_diffrn_reflns_number 47718
_diffrn_reflns_theta_full 27.50
_diffrn_reflns_theta_max 27.50
_diffrn_reflns_theta_min 2.94
_exptl_absorpt_coefficient_mu 3.852
_exptl_absorpt_correction_T_max 0.564
_exptl_absorpt_correction_T_min 0.494
_exptl_absorpt_correction_type multi-scan
_exptl_absorpt_process_details 'Sortav (Blessing, 1995)'
_exptl_crystal_colour red
_exptl_crystal_density_diffrn 1.603
_exptl_crystal_density_method 'not measured'
_exptl_crystal_description prism
_exptl_crystal_F_000 2120
_exptl_crystal_size_max 0.25
_exptl_crystal_size_mid 0.25
_exptl_crystal_size_min 0.15
_refine_diff_density_max 0.856
_refine_diff_density_min -1.142
_refine_diff_density_rms 0.106
_refine_ls_abs_structure_details 'Flack H D (1983), Acta Cryst. A39, 876-881'
_refine_ls_abs_structure_Flack -0.008(4)
_refine_ls_extinction_method none
_refine_ls_goodness_of_fit_ref 1.042
_refine_ls_hydrogen_treatment mixed
_refine_ls_matrix_type full
_refine_ls_number_parameters 497
_refine_ls_number_reflns 10064
_refine_ls_number_restraints 0
_refine_ls_restrained_S_all 1.042
_refine_ls_R_factor_all 0.0334
_refine_ls_R_factor_gt 0.0293
_refine_ls_shift/su_max 0.001
_refine_ls_shift/su_mean 0.000
_refine_ls_structure_factor_coef Fsqd
_refine_ls_weighting_details 'calc w=1/[\s^2^(Fo^2^)+(0.0153P)^2^+7.5012P] where P=(Fo^2^+2Fc^2^)/3'
_refine_ls_weighting_scheme calc
_refine_ls_wR_factor_gt 0.0580
_refine_ls_wR_factor_ref 0.0594
_reflns_number_gt 9446
_reflns_number_total 10064
_reflns_threshold_expression >2sigma(I)
_cod_data_source_file b304076n.txt
_cod_data_source_block compound_7
_cod_original_sg_symbol_H-M P2(1)2(1)2(1)
_cod_database_code 7013084

loop_
_symmetry_equiv_pos_as_xyz
'x, y, z'
'-x+1/2, -y, z+1/2'
'x+1/2, -y+1/2, -z'
'-x, y+1/2, -z+1/2'

loop_
_atom_site_label
_atom_site_type_symbol
_atom_site_fract_x
_atom_site_fract_y
_atom_site_fract_z
_atom_site_U_iso_or_equiv
_atom_site_adp_type
_atom_site_occupancy
_atom_site_symmetry_multiplicity
_atom_site_calc_flag
_atom_site_refinement_flags
_atom_site_disorder_assembly
_atom_site_disorder_group
Ir1 Ir 0.144717(10) 0.431069(10) 0.949904(8) 0.01407(4) Uani 1 1 d . . .
I1 I -0.28261(2) 0.42682(2) 0.793370(16) 0.02922(8) Uani 1 1 d . . .
P1 P -0.01309(7) 0.39832(7) 0.95487(6) 0.0176(2) Uani 1 1 d . . .
P2 P 0.19660(7) 0.43729(8) 0.83350(5) 0.0156(2) Uani 1 1 d . . .
P3 P 0.16600(7) 0.57567(8) 0.97566(5) 0.0150(2) Uani 1 1 d . . .
O1 O 0.3365(2) 0.3708(2) 0.99118(18) 0.0365(9) Uani 1 1 d . . .
C1 C 0.0729(3) 0.3557(3) 1.0072(2) 0.0212(9) Uani 1 1 d . . .
C2 C 0.0802(3) 0.2894(3) 1.0634(2) 0.0259(11) Uani 1 1 d . . .
C4 C 0.0754(4) 0.2024(3) 1.0297(3) 0.0403(14) Uani 1 1 d . . .
H4A H 0.0175 0.1968 1.0055 0.060 Uiso 1 1 calc R . .
H4B H 0.0796 0.1594 1.0643 0.060 Uiso 1 1 calc R . .
H4C H 0.1261 0.1962 0.9980 0.060 Uiso 1 1 calc R . .
C5 C -0.0018(5) 0.2991(4) 1.1135(3) 0.0512(17) Uani 1 1 d . . .
H5A H -0.0593 0.2921 1.0891 0.077 Uiso 1 1 calc R . .
H5B H -0.0001 0.3542 1.1340 0.077 Uiso 1 1 calc R . .
H5C H 0.0027 0.2569 1.1487 0.077 Uiso 1 1 calc R . .
C6 C -0.0700(3) 0.3231(3) 0.8979(2) 0.0255(10) Uani 1 1 d . . .
H6A H -0.0241 0.2961 0.8696 0.038 Uiso 1 1 calc R . .
H6B H -0.1139 0.3523 0.8694 0.038 Uiso 1 1 calc R . .
H6C H -0.1018 0.2812 0.9248 0.038 Uiso 1 1 calc R . .
C7 C -0.1047(3) 0.4653(3) 0.9927(2) 0.0230(10) Uani 1 1 d . . .
H7 H -0.0805 0.4885 1.0358 0.028 Uiso 1 1 calc R . .
C8 C -0.1273(3) 0.5392(3) 0.9457(3) 0.0268(10) Uani 1 1 d . . .
H8A H -0.1496 0.5178 0.9020 0.032 Uiso 1 1 calc R . .
H8B H -0.0710 0.5714 0.9371 0.032 Uiso 1 1 calc R . .
C9 C -0.2009(4) 0.5973(3) 0.9769(3) 0.0403(14) Uani 1 1 d . . .
H9A H -0.1759 0.6239 1.0177 0.048 Uiso 1 1 calc R . .
H9B H -0.2164 0.6415 0.9443 0.048 Uiso 1 1 calc R . .
C10 C -0.2886(3) 0.5480(3) 0.9953(3) 0.0399(14) Uani 1 1 d . . .
H10A H -0.3329 0.5856 1.0172 0.048 Uiso 1 1 calc R . .
H10B H -0.3170 0.5261 0.9539 0.048 Uiso 1 1 calc R . .
C11 C -0.2659(3) 0.4754(4) 1.0434(3) 0.0406(13) Uani 1 1 d . . .
H11A H -0.3223 0.4442 1.0539 0.049 Uiso 1 1 calc R . .
H11B H -0.2409 0.4974 1.0861 0.049 Uiso 1 1 calc R . .
C12 C -0.1943(3) 0.4160(4) 1.0097(3) 0.0328(12) Uani 1 1 d . . .
H12A H -0.1799 0.3698 1.0406 0.039 Uiso 1 1 calc R . .
H12B H -0.2202 0.3923 0.9680 0.039 Uiso 1 1 calc R . .
C13 C 0.2652(3) 0.3961(3) 0.9763(2) 0.0233(10) Uani 1 1 d . . .
C14 C 0.1203(3) 0.4758(3) 0.7646(2) 0.0165(9) Uani 1 1 d . . .
C15 C 0.1580(3) 0.5060(3) 0.7031(2) 0.0222(10) Uani 1 1 d . . .
H15 H 0.2221 0.5066 0.6971 0.027 Uiso 1 1 calc R . .
C16 C 0.1002(4) 0.5349(3) 0.6512(2) 0.0303(12) Uani 1 1 d . . .
H16 H 0.1254 0.5569 0.6110 0.036 Uiso 1 1 calc R . .
C17 C 0.0048(4) 0.5309(3) 0.6596(3) 0.0339(12) Uani 1 1 d . . .
H17 H -0.0340 0.5495 0.6246 0.041 Uiso 1 1 calc R . .
C18 C -0.0339(3) 0.4997(3) 0.7191(2) 0.0263(11) Uani 1 1 d . . .
H18 H -0.0982 0.4970 0.7241 0.032 Uiso 1 1 calc R . .
C19 C 0.0243(3) 0.4725(3) 0.7714(2) 0.0212(10) Uani 1 1 d . . .
H19 H -0.0015 0.4518 0.8118 0.025 Uiso 1 1 calc R . .
C20 C 0.3062(3) 0.4939(3) 0.8207(2) 0.0220(10) Uani 1 1 d . . .
C21 C 0.3072(3) 0.5789(3) 0.8009(2) 0.0252(10) Uani 1 1 d . . .
H21 H 0.2521 0.6069 0.7903 0.030 Uiso 1 1 calc R . .
C22 C 0.3929(4) 0.6208(4) 0.7976(3) 0.0406(15) Uani 1 1 d . . .
H22 H 0.3940 0.6774 0.7847 0.049 Uiso 1 1 calc R . .
C23 C 0.4732(4) 0.5824(5) 0.8124(3) 0.0481(18) Uani 1 1 d . . .
H23 H 0.5290 0.6118 0.8092 0.058 Uiso 1 1 calc R . .
C24 C 0.4729(4) 0.4971(5) 0.8327(3) 0.0440(16) Uani 1 1 d . . .
H24 H 0.5284 0.4702 0.8438 0.053 Uiso 1 1 calc R . .
C25 C 0.3897(3) 0.4538(4) 0.8362(2) 0.0312(13) Uani 1 1 d . . .
H25 H 0.3895 0.3972 0.8490 0.037 Uiso 1 1 calc R . .
C26 C 0.2259(3) 0.3307(3) 0.8033(2) 0.0191(9) Uani 1 1 d . . .
C27 C 0.2827(4) 0.3196(3) 0.7457(2) 0.0295(11) Uani 1 1 d . . .
H27 H 0.3052 0.3668 0.7227 0.035 Uiso 1 1 calc R . .
C28 C 0.3063(4) 0.2399(3) 0.7223(3) 0.0340(13) Uani 1 1 d . . .
H28 H 0.3479 0.2339 0.6861 0.041 Uiso 1 1 calc R . .
C29 C 0.2676(4) 0.1692(4) 0.7529(3) 0.0401(14) Uani 1 1 d . . .
H29 H 0.2795 0.1155 0.7357 0.048 Uiso 1 1 calc R . .
C30 C 0.2108(4) 0.1800(3) 0.8099(3) 0.0416(14) Uani 1 1 d . . .
H30 H 0.1859 0.1328 0.8316 0.050 Uiso 1 1 calc R . .
C31 C 0.1908(3) 0.2591(3) 0.8347(3) 0.0295(11) Uani 1 1 d . . .
H31 H 0.1532 0.2646 0.8733 0.035 Uiso 1 1 calc R . .
C32 C 0.2781(3) 0.6041(3) 1.0138(2) 0.0193(9) Uani 1 1 d . . .
C33 C 0.3600(3) 0.5781(3) 0.9817(2) 0.0236(9) Uani 1 1 d . . .
H33 H 0.3569 0.5449 0.9424 0.028 Uiso 1 1 calc R . .
C34 C 0.4466(3) 0.6014(3) 1.0080(2) 0.0272(11) Uani 1 1 d . . .
H34 H 0.5010 0.5833 0.9867 0.033 Uiso 1 1 calc R . .
C35 C 0.4514(3) 0.6520(3) 1.0667(3) 0.0300(12) Uani 1 1 d . . .
H35 H 0.5088 0.6673 1.0848 0.036 Uiso 1 1 calc R . .
C36 C 0.3701(4) 0.6789(3) 1.0974(2) 0.0295(11) Uani 1 1 d . . .
H36 H 0.3729 0.7134 1.1360 0.035 Uiso 1 1 calc R . .
C37 C 0.2845(3) 0.6549(3) 1.0712(2) 0.0225(10) Uani 1 1 d . . .
H37 H 0.2304 0.6733 1.0927 0.027 Uiso 1 1 calc R . .
C38 C 0.0844(3) 0.6046(3) 1.0434(2) 0.0168(9) Uani 1 1 d . . .
C39 C 0.0346(3) 0.6796(3) 1.0420(3) 0.0247(10) Uani 1 1 d . . .
H39 H 0.0412 0.7159 1.0049 0.030 Uiso 1 1 calc R . .
C40 C -0.0250(3) 0.7013(3) 1.0953(2) 0.0307(12) Uani 1 1 d . . .
H40 H -0.0586 0.7514 1.0933 0.037 Uiso 1 1 calc R . .
C41 C -0.0344(3) 0.6485(4) 1.1511(3) 0.0326(12) Uani 1 1 d . . .
H41 H -0.0744 0.6630 1.1868 0.039 Uiso 1 1 calc R . .
C42 C 0.0156(3) 0.5742(4) 1.1541(2) 0.0299(11) Uani 1 1 d . . .
H42 H 0.0094 0.5389 1.1919 0.036 Uiso 1 1 calc R . .
C43 C 0.0749(3) 0.5518(3) 1.1011(2) 0.0222(10) Uani 1 1 d . . .
H43 H 0.1086 0.5017 1.1036 0.027 Uiso 1 1 calc R . .
C44 C 0.1495(3) 0.6565(3) 0.9102(2) 0.0177(8) Uani 1 1 d . . .
C45 C 0.0807(3) 0.6446(3) 0.8606(2) 0.0196(9) Uani 1 1 d . . .
H45 H 0.0432 0.5968 0.8627 0.024 Uiso 1 1 calc R . .
C46 C 0.0671(3) 0.7034(3) 0.8078(2) 0.0246(10) Uani 1 1 d . . .
H46 H 0.0195 0.6963 0.7760 0.030 Uiso 1 1 calc R . .
C47 C 0.1263(3) 0.7724(3) 0.8039(2) 0.0272(11) Uani 1 1 d . . .
H47 H 0.1208 0.8103 0.7677 0.033 Uiso 1 1 calc R . .
C48 C 0.1936(3) 0.7852(3) 0.8536(2) 0.0278(11) Uani 1 1 d . . .
H48 H 0.2316 0.8327 0.8515 0.033 Uiso 1 1 calc R . .
C49 C 0.2045(3) 0.7277(2) 0.90616(18) 0.0215(10) Uani 1 1 d . . .
H49 H 0.2497 0.7371 0.9394 0.026 Uiso 1 1 calc R . .
C3 C 0.1722(3) 0.2996(2) 1.10312(18) 0.0485(17) Uani 1 1 d R . .
H3A H 0.1735 0.2605 1.1408 0.073 Uiso 1 1 calc R . .
H3B H 0.1768 0.3563 1.1204 0.073 Uiso 1 1 calc R . .
H3C H 0.2236 0.2884 1.0730 0.073 Uiso 1 1 calc R . .

loop_
_atom_site_aniso_label
_atom_site_aniso_U_11
_atom_site_aniso_U_22
_atom_site_aniso_U_33
_atom_site_aniso_U_23
_atom_site_aniso_U_13
_atom_site_aniso_U_12
Ir1 0.01284(7) 0.01490(8) 0.01446(7) -0.00029(7) 0.00069(6) 0.00008(7)
I1 0.02483(15) 0.02975(17) 0.03307(16) -0.00369(17) 0.00045(12) 0.00351(15)
P1 0.0160(5) 0.0180(5) 0.0188(5) 0.0001(5) 0.0017(5) -0.0015(4)
P2 0.0141(5) 0.0179(6) 0.0147(5) -0.0016(5) 0.0009(4) -0.0002(5)
P3 0.0151(5) 0.0166(5) 0.0132(4) 0.0002(5) 0.0003(4) -0.0013(4)
O1 0.0214(19) 0.054(2) 0.034(2) 0.0033(18) -0.0052(15) 0.0110(16)
C1 0.028(2) 0.016(2) 0.020(2) -0.0006(18) 0.0018(19) -0.0044(18)
C2 0.026(2) 0.021(2) 0.030(3) 0.005(2) -0.002(2) -0.0008(19)
C4 0.048(3) 0.024(3) 0.049(3) 0.009(3) -0.002(3) 0.002(2)
C5 0.065(4) 0.049(4) 0.039(3) 0.027(3) 0.022(3) 0.013(3)
C6 0.020(2) 0.031(3) 0.026(2) -0.005(2) 0.000(2) -0.003(2)
C7 0.017(2) 0.031(3) 0.021(2) -0.006(2) 0.0046(18) -0.0023(18)
C8 0.020(2) 0.026(2) 0.035(3) 0.003(2) 0.006(2) 0.0040(17)
C9 0.031(3) 0.034(3) 0.056(4) -0.010(3) 0.002(3) 0.012(2)
C10 0.018(2) 0.041(4) 0.061(4) -0.018(3) 0.001(2) 0.010(2)
C11 0.023(3) 0.049(3) 0.050(4) -0.007(3) 0.013(3) -0.005(2)
C12 0.019(2) 0.040(3) 0.039(3) -0.003(2) 0.010(2) -0.003(2)
C13 0.022(2) 0.031(3) 0.018(2) -0.0055(19) -0.0024(18) 0.0019(19)
C14 0.020(2) 0.015(2) 0.014(2) -0.0031(17) -0.0004(16) -0.0020(16)
C15 0.021(2) 0.025(2) 0.021(2) -0.0066(19) 0.0022(19) 0.0008(19)
C16 0.037(3) 0.040(3) 0.014(2) 0.004(2) 0.000(2) 0.001(2)
C17 0.032(3) 0.048(3) 0.022(2) 0.002(2) -0.010(2) 0.007(2)
C18 0.018(2) 0.034(3) 0.027(3) 0.001(2) -0.0086(19) -0.002(2)
C19 0.020(2) 0.020(2) 0.024(2) 0.0006(19) 0.0028(18) -0.0092(18)
C20 0.017(2) 0.035(3) 0.014(2) -0.0096(19) 0.0019(17) -0.0051(19)
C21 0.029(2) 0.029(3) 0.017(2) -0.007(2) 0.0038(18) -0.010(2)
C22 0.053(4) 0.047(4) 0.022(3) -0.016(2) 0.017(2) -0.029(3)
C23 0.021(3) 0.084(5) 0.040(3) -0.027(3) 0.015(2) -0.030(3)
C24 0.019(3) 0.082(5) 0.031(3) -0.019(3) 0.010(2) -0.007(3)
C25 0.022(2) 0.053(4) 0.019(2) -0.011(2) 0.0039(18) -0.002(2)
C26 0.019(2) 0.020(2) 0.019(2) -0.0044(18) -0.0018(18) 0.0017(18)
C27 0.037(3) 0.028(3) 0.023(3) -0.001(2) 0.005(2) 0.006(2)
C28 0.047(3) 0.026(3) 0.029(3) -0.001(2) 0.012(2) 0.009(2)
C29 0.053(4) 0.027(3) 0.040(3) -0.009(3) 0.008(3) 0.010(3)
C30 0.056(4) 0.021(3) 0.047(4) -0.004(3) 0.015(3) -0.004(2)
C31 0.031(3) 0.026(3) 0.031(3) -0.004(2) 0.011(2) -0.001(2)
C32 0.016(2) 0.020(2) 0.021(2) 0.0006(18) -0.0063(18) -0.0045(17)
C33 0.022(2) 0.031(3) 0.0179(19) -0.003(2) 0.0009(18) -0.005(2)
C34 0.016(2) 0.040(3) 0.025(2) 0.001(2) 0.0005(19) -0.0042(19)
C35 0.025(3) 0.036(3) 0.029(3) 0.005(2) -0.010(2) -0.012(2)
C36 0.035(3) 0.031(3) 0.022(2) -0.006(2) -0.011(2) -0.007(2)
C37 0.021(2) 0.023(2) 0.024(2) -0.0025(19) -0.0017(19) -0.0027(19)
C38 0.016(2) 0.022(2) 0.013(2) -0.0028(18) 0.0007(17) -0.0053(16)
C39 0.025(2) 0.026(3) 0.022(2) 0.000(2) 0.003(2) 0.0001(18)
C40 0.030(3) 0.036(3) 0.026(3) 0.000(2) 0.008(2) 0.011(2)
C41 0.028(3) 0.044(3) 0.026(3) -0.008(2) 0.010(2) -0.003(2)
C42 0.040(3) 0.034(3) 0.016(2) -0.004(2) 0.0079(19) -0.009(3)
C43 0.031(2) 0.014(2) 0.022(2) -0.0034(18) -0.0012(19) 0.0005(18)
C44 0.021(2) 0.015(2) 0.017(2) 0.0017(16) 0.0049(19) -0.0003(19)
C45 0.018(2) 0.019(2) 0.021(2) -0.0019(19) 0.0044(18) -0.0025(17)
C46 0.029(3) 0.026(3) 0.019(2) 0.001(2) -0.005(2) 0.002(2)
C47 0.040(3) 0.022(3) 0.019(2) 0.0054(19) 0.001(2) 0.004(2)
C48 0.034(3) 0.022(3) 0.028(3) 0.001(2) 0.011(2) -0.005(2)
C49 0.026(2) 0.018(2) 0.021(2) -0.0011(18) -0.0005(19) -0.0029(18)
C3 0.053(4) 0.044(4) 0.048(4) 0.028(3) -0.020(3) -0.009(3)

loop_
_atom_type_symbol
_atom_type_description
_atom_type_scat_dispersion_real
_atom_type_scat_dispersion_imag
_atom_type_scat_source
C C 0.0033 0.0016 'International Tables Vol C Tables 4.2.6.8 and 6.1.1.4'
H H 0.0000 0.0000 'International Tables Vol C Tables 4.2.6.8 and 6.1.1.4'
O O 0.0106 0.0060 'International Tables Vol C Tables 4.2.6.8 and 6.1.1.4'
P P 0.1023 0.0942 'International Tables Vol C Tables 4.2.6.8 and 6.1.1.4'
I I -0.4742 1.8119 'International Tables Vol C Tables 4.2.6.8 and 6.1.1.4'
Ir Ir -1.4442 7.9887 'International Tables Vol C Tables 4.2.6.8 and 6.1.1.4'

loop_
_geom_angle_atom_site_label_1
_geom_angle_atom_site_label_2
_geom_angle_atom_site_label_3
_geom_angle
_geom_angle_site_symmetry_1
_geom_angle_site_symmetry_3
_geom_angle_publ_flag
C13 Ir1 C1 98.7(2) . . ?
C13 Ir1 P1 144.71(15) . . ?
C1 Ir1 P1 47.03(14) . . ?
C13 Ir1 P3 96.16(15) . . ?
C1 Ir1 P3 122.96(13) . . ?
P1 Ir1 P3 109.44(4) . . ?
C13 Ir1 P2 89.11(14) . . ?
C1 Ir1 P2 137.78(13) . . ?
P1 Ir1 P2 110.64(4) . . ?
P3 Ir1 P2 96.97(4) . . ?
C1 P1 C6 115.0(2) . . ?
C1 P1 C7 119.7(2) . . ?
C6 P1 C7 107.4(2) . . ?
C1 P1 Ir1 54.43(15) . . ?
C6 P1 Ir1 123.87(16) . . ?
C7 P1 Ir1 125.74(15) . . ?
C20 P2 C26 102.0(2) . . ?
C20 P2 C14 104.6(2) . . ?
C26 P2 C14 102.0(2) . . ?
C20 P2 Ir1 114.75(14) . . ?
C26 P2 Ir1 109.75(15) . . ?
C14 P2 Ir1 121.43(14) . . ?
C44 P3 C38 104.3(2) . . ?
C44 P3 C32 103.1(2) . . ?
C38 P3 C32 102.1(2) . . ?
C44 P3 Ir1 120.94(14) . . ?
C38 P3 Ir1 108.29(14) . . ?
C32 P3 Ir1 115.99(15) . . ?
C2 C1 P1 137.7(4) . . ?
C2 C1 Ir1 143.7(4) . . ?
P1 C1 Ir1 78.54(18) . . ?
C1 C2 C4 108.0(4) . . ?
C1 C2 C5 109.7(4) . . ?
C4 C2 C5 109.1(5) . . ?
C1 C2 C3 110.4(4) . . ?
C4 C2 C3 110.4(4) . . ?
C5 C2 C3 109.1(4) . . ?
C8 C7 C12 109.9(4) . . ?
C8 C7 P1 110.7(3) . . ?
C12 C7 P1 113.0(3) . . ?
C7 C8 C9 111.7(4) . . ?
C10 C9 C8 111.0(4) . . ?
C11 C10 C9 110.8(4) . . ?
C10 C11 C12 110.0(5) . . ?
C7 C12 C11 109.9(4) . . ?
O1 C13 Ir1 176.4(4) . . ?
C19 C14 C15 118.6(4) . . ?
C19 C14 P2 120.7(3) . . ?
C15 C14 P2 120.6(3) . . ?
C16 C15 C14 120.5(4) . . ?
C17 C16 C15 119.4(5) . . ?
C18 C17 C16 121.2(5) . . ?
C17 C18 C19 119.1(4) . . ?
C14 C19 C18 121.2(4) . . ?
C25 C20 C21 119.3(4) . . ?
C25 C20 P2 119.3(4) . . ?
C21 C20 P2 121.1(4) . . ?
C20 C21 C22 118.5(5) . . ?
C23 C22 C21 122.2(6) . . ?
C22 C23 C24 119.7(5) . . ?
C25 C24 C23 119.5(6) . . ?
C24 C25 C20 120.7(6) . . ?
C31 C26 C27 117.7(4) . . ?
C31 C26 P2 121.8(3) . . ?
C27 C26 P2 120.4(4) . . ?
C28 C27 C26 121.5(5) . . ?
C27 C28 C29 119.7(5) . . ?
C28 C29 C30 118.8(5) . . ?
C31 C30 C29 121.1(5) . . ?
C30 C31 C26 121.0(5) . . ?
C37 C32 C33 118.6(4) . . ?
C37 C32 P3 122.0(4) . . ?
C33 C32 P3 119.2(3) . . ?
C32 C33 C34 120.6(4) . . ?
C33 C34 C35 119.7(4) . . ?
C36 C35 C34 119.4(4) . . ?
C35 C36 C37 120.4(4) . . ?
C32 C37 C36 121.1(5) . . ?
C39 C38 C43 118.3(4) . . ?
C39 C38 P3 122.2(3) . . ?
C43 C38 P3 119.4(3) . . ?
C38 C39 C40 121.0(5) . . ?
C41 C40 C39 120.1(5) . . ?
C40 C41 C42 119.9(4) . . ?
C41 C42 C43 120.6(5) . . ?
C42 C43 C38 120.1(4) . . ?
C49 C44 C45 118.5(4) . . ?
C49 C44 P3 122.7(3) . . ?
C45 C44 P3 118.8(3) . . ?
C44 C45 C46 121.2(4) . . ?
C47 C46 C45 118.5(4) . . ?
C48 C47 C46 120.4(4) . . ?
C49 C48 C47 120.2(4) . . ?
C44 C49 C48 121.1(4) . . ?

loop_
_geom_bond_atom_site_label_1
_geom_bond_atom_site_label_2
_geom_bond_distance
_geom_bond_site_symmetry_2
_geom_bond_publ_flag
Ir1 C13 1.888(5) . ?
Ir1 C1 1.932(4) . ?
Ir1 P1 2.3280(11) . ?
Ir1 P3 2.3630(13) . ?
Ir1 P2 2.3903(11) . ?
P1 C1 1.738(5) . ?
P1 C6 1.821(5) . ?
P1 C7 1.845(5) . ?
P2 C20 1.828(5) . ?
P2 C26 1.836(4) . ?
P2 C14 1.837(4) . ?
P3 C44 1.822(4) . ?
P3 C38 1.825(4) . ?
P3 C32 1.830(4) . ?
O1 C13 1.138(5) . ?
C1 C2 1.521(6) . ?
C2 C4 1.528(7) . ?
C2 C5 1.538(7) . ?
C2 C3 1.540(6) . ?
C7 C8 1.522(7) . ?
C7 C12 1.541(6) . ?
C8 C9 1.527(6) . ?
C9 C10 1.525(8) . ?
C10 C11 1.519(8) . ?
C11 C12 1.542(7) . ?
C14 C19 1.387(6) . ?
C14 C15 1.399(6) . ?
C15 C16 1.387(7) . ?
C16 C17 1.383(7) . ?
C17 C18 1.376(7) . ?
C18 C19 1.387(6) . ?
C20 C25 1.391(7) . ?
C20 C21 1.399(7) . ?
C21 C22 1.402(6) . ?
C22 C23 1.335(9) . ?
C23 C24 1.406(10) . ?
C24 C25 1.380(7) . ?
C26 C31 1.384(7) . ?
C26 C27 1.399(6) . ?
C27 C28 1.384(7) . ?
C28 C29 1.385(8) . ?
C29 C30 1.389(8) . ?
C30 C31 1.373(7) . ?
C32 C37 1.382(6) . ?
C32 C33 1.395(6) . ?
C33 C34 1.396(6) . ?
C34 C35 1.397(7) . ?
C35 C36 1.380(7) . ?
C36 C37 1.385(7) . ?
C38 C39 1.386(6) . ?
C38 C43 1.407(6) . ?
C39 C40 1.390(6) . ?
C40 C41 1.378(7) . ?
C41 C42 1.379(8) . ?
C42 C43 1.386(6) . ?
C44 C49 1.379(5) . ?
C44 C45 1.395(6) . ?
C45 C46 1.402(6) . ?
C46 C47 1.386(7) . ?
C47 C48 1.383(7) . ?
C48 C49 1.380(6) . ?
